data_7059505
loop_
_publ_author_name
'Mac Cormack, Andrea S.'
'Busch, Ver\'onica M.'
'Japas, M. Laura'
'Giovanetti, Lisandro'
'Di Salvo, Florencia'
'Di Chenna, Pablo H.'

_publ_section_title
;
 The effect of vicinal di-halo substituents on the organogelling
 properties of aromatic supramolecular gelators and their application as
 soft templates
;
_journal_issue 20
_journal_name_full 'New Journal of Chemistry'
_journal_page_first 8198
_journal_page_last 8208
_journal_paper_doi 10.1039/D0NJ01440K
_journal_volume 44
_journal_year 2020
_chemical_formula_moiety 'C20 H30 Br2 N2 O2'
_chemical_formula_sum 'C20 H30 Br2 N2 O2'
_chemical_formula_weight 490.26
_chemical_name_systematic AMC22
_space_group_crystal_system monoclinic
_space_group_IT_number 15
_space_group_name_Hall '-C 2yc'
_space_group_name_H-M_alt 'C 1 2/c 1'
_atom_sites_solution_hydrogens geom
_atom_sites_solution_primary iterative
_audit_creation_date 2019-12-23
_audit_creation_method
;
Olex2 1.2
(compiled 2018.05.29 svn.r3508 for OlexSys, GUI svn.r5506)
;
_audit_update_record
;
2019-12-26 deposited with the CCDC.	2020-04-17 downloaded from the CCDC.
;
_cell_angle_alpha 90
_cell_angle_beta 103.868(11)
_cell_angle_gamma 90
_cell_formula_units_Z 4
_cell_length_a 14.5709(14)
_cell_length_b 17.1752(12)
_cell_length_c 8.9783(10)
_cell_measurement_reflns_used 1684
_cell_measurement_temperature 170
_cell_measurement_theta_max 26.7920
_cell_measurement_theta_min 4.3000
_cell_volume 2181.4(4)
_computing_cell_refinement
;
CrysAlisPro, Agilent Technologies,
Version 1.171.36.28 (release 01-02-2013 CrysAlis171 .NET)
(compiled Feb  1 2013,16:14:44)
;
_computing_data_collection
;
CrysAlisPro, Agilent Technologies,
Version 1.171.36.28 (release 01-02-2013 CrysAlis171 .NET)
(compiled Feb  1 2013,16:14:44)
;
_computing_data_reduction
;
CrysAlisPro, Agilent Technologies,
Version 1.171.36.28 (release 01-02-2013 CrysAlis171 .NET)
(compiled Feb  1 2013,16:14:44)
;
_computing_molecular_graphics 'Olex2 (Dolomanov et al., 2009)'
_computing_publication_material 'Olex2 (Dolomanov et al., 2009)'
_computing_structure_refinement 'ShelXL (Sheldrick, 2015)'
_computing_structure_solution 'olex2.solve (Bourhis et al., 2015)'
_diffrn_ambient_temperature 170
_diffrn_detector_area_resol_mean 16.1158
_diffrn_measured_fraction_theta_full 0.997
_diffrn_measured_fraction_theta_max 0.853
_diffrn_measurement_details
;
#__ type_ start__ end____ width___ exp.time_
  1 omega  -11.00   78.00   1.0000   72.2600
omega____ theta____ kappa____ phi______ frames
    -       21.0583   77.0000 -120.0000 89

#__ type_ start__ end____ width___ exp.time_
  2 omega   51.00   90.00   1.0000   72.2600
omega____ theta____ kappa____ phi______ frames
    -       21.0583   77.0000  120.0000 39

#__ type_ start__ end____ width___ exp.time_
  3 omega   54.00   81.00   1.0000   72.2600
omega____ theta____ kappa____ phi______ frames
    -       21.0583   77.0000  -90.0000 27

#__ type_ start__ end____ width___ exp.time_
  4 omega  -10.00   73.00   1.0000   72.2600
omega____ theta____ kappa____ phi______ frames
    -       21.0583   77.0000    0.0000 83

#__ type_ start__ end____ width___ exp.time_
  5 omega   35.00   83.00   1.0000   72.2600
omega____ theta____ kappa____ phi______ frames
    -       21.0583  178.0000   90.0000 48

#__ type_ start__ end____ width___ exp.time_
  6 omega  -25.00   66.00   1.0000   72.2600
omega____ theta____ kappa____ phi______ frames
    -       21.0583  -99.0000 -150.0000 91
;
_diffrn_measurement_device_type 'Xcalibur, Eos, Gemini'
_diffrn_measurement_method '\w scans'
_diffrn_orient_matrix_UB_11 0.0351402000
_diffrn_orient_matrix_UB_12 0.0154225000
_diffrn_orient_matrix_UB_13 -0.0343824000
_diffrn_orient_matrix_UB_21 -0.0356329000
_diffrn_orient_matrix_UB_22 0.0123743000
_diffrn_orient_matrix_UB_23 -0.0640856000
_diffrn_orient_matrix_UB_31 -0.0027944000
_diffrn_orient_matrix_UB_32 0.0362535000
_diffrn_orient_matrix_UB_33 0.0365263000
_diffrn_radiation_monochromator graphite
_diffrn_radiation_type MoK\a
_diffrn_radiation_wavelength 0.71073
_diffrn_reflns_av_R_equivalents 0.0641
_diffrn_reflns_av_unetI/netI 0.0834
_diffrn_reflns_Laue_measured_fraction_full 0.997
_diffrn_reflns_Laue_measured_fraction_max 0.853
_diffrn_reflns_limit_h_max 19
_diffrn_reflns_limit_h_min -20
_diffrn_reflns_limit_k_max 22
_diffrn_reflns_limit_k_min -22
_diffrn_reflns_limit_l_max 11
_diffrn_reflns_limit_l_min -11
_diffrn_reflns_number 7402
_diffrn_reflns_point_group_measured_fraction_full 0.997
_diffrn_reflns_point_group_measured_fraction_max 0.853
_diffrn_reflns_theta_full 25.242
_diffrn_reflns_theta_max 29.310
_diffrn_reflns_theta_min 3.732
_diffrn_source 'Enhance (Mo) X-ray Source'
_exptl_absorpt_coefficient_mu 3.732
_exptl_absorpt_correction_T_max 0.689
_exptl_absorpt_correction_T_min 0.645
_exptl_absorpt_correction_type multi-scan
_exptl_absorpt_process_details
;
CrysAlisPro, Agilent Technologies,
Version 1.171.36.28 (release 01-02-2013 CrysAlis171 .NET)
(compiled Feb  1 2013,16:14:44)
Empirical absorption correction using spherical harmonics,
 implemented in SCALE3 ABSPACK scaling algorithm.
;
_exptl_crystal_colour colourless
_exptl_crystal_colour_primary colourless
_exptl_crystal_density_diffrn 1.493
_exptl_crystal_description needle
_exptl_crystal_F_000 1000
_exptl_crystal_preparation 'Slow evaporation of the solvent from acetone solution'
_exptl_crystal_size_max 0.2
_exptl_crystal_size_mid 0.1
_exptl_crystal_size_min 0.1
_refine_diff_density_max 0.505
_refine_diff_density_min -0.378
_refine_diff_density_rms 0.094
_refine_ls_extinction_method none
_refine_ls_goodness_of_fit_ref 0.998
_refine_ls_hydrogen_treatment constr
_refine_ls_matrix_type full
_refine_ls_number_parameters 119
_refine_ls_number_reflns 2551
_refine_ls_number_restraints 0
_refine_ls_restrained_S_all 0.998
_refine_ls_R_factor_all 0.0879
_refine_ls_R_factor_gt 0.0445
_refine_ls_shift/su_max 0.001
_refine_ls_shift/su_mean 0.000
_refine_ls_structure_factor_coef Fsqd
_refine_ls_weighting_details 'w=1/[\s^2^(Fo^2^)+(0.0187P)^2^] where P=(Fo^2^+2Fc^2^)/3'
_refine_ls_weighting_scheme calc
_refine_ls_wR_factor_gt 0.0706
_refine_ls_wR_factor_ref 0.0845
_reflns_Friedel_coverage 0.000
_reflns_number_gt 1664
_reflns_number_total 2898
_reflns_threshold_expression 'I > 2\s(I)'
_cod_data_source_file d0nj01440k2.cif
_cod_data_source_block exp_3823
_cod_depositor_comments
;Adding full bibliography for 7059505--7059506.cif.

 Adding full bibliography for 7059505--7059506.cif.
;
_cod_database_code 7059505
_shelx_shelxl_version_number 2014/7
_chemical_oxdiff_formula 'C20 H30 N2 O2 Br2'
_chemical_oxdiff_usercomment AMC22_acetona_3
_shelx_space_group_comment
;
The symmetry employed for this shelxl refinement is uniquely defined
by the following loop, which should always be used as a source of
symmetry information in preference to the above space-group names.
They are only intended as comments.
;
_reflns_odcompleteness_completeness 99.65
_reflns_odcompleteness_iscentric 1
_reflns_odcompleteness_theta 26.32
_olex2_refinement_description
;
1. Fixed Uiso
 At 1.2 times of:
  All C(H) groups, All C(H,H) groups, All N(H) groups
 At 1.5 times of:
  All C(H,H,H) groups
2.a Secondary CH2 refined with riding coordinates:
 C6(H6A,H6B), C4(H4A,H4B), C5(H5A,H5B), C3(H3A,H3B), C2(H2A,H2B)
2.b Aromatic/amide H refined with riding coordinates:
 N1(H1), C9(H9)
2.c Idealised Me refined as rotating group:
 C1(H1A,H1B,H1C)
;
_olex2_submission_original_sample_id AMC22
_olex2_submission_special_instructions 'No special instructions were received'

loop_
_space_group_symop_operation_xyz
'x, y, z'
'-x, y, -z+1/2'
'x+1/2, y+1/2, z'
'-x+1/2, y+1/2, -z+1/2'
'-x, -y, -z'
'x, -y, z-1/2'
'-x+1/2, -y+1/2, -z'
'x+1/2, -y+1/2, z-1/2'

loop_
_atom_site_label
_atom_site_type_symbol
_atom_site_fract_x
_atom_site_fract_y
_atom_site_fract_z
_atom_site_U_iso_or_equiv
_atom_site_adp_type
_atom_site_occupancy
_atom_site_site_symmetry_order
_atom_site_calc_flag
_atom_site_refinement_flags_posn
_atom_site_refinement_flags_adp
_atom_site_refinement_flags_occupancy
_atom_site_disorder_assembly
_atom_site_disorder_group
Br1 Br 0.42219(3) 1.30955(2) 0.36244(5) 0.03936(15) Uani 1 1 d . . . . .
N1 N 0.42466(18) 1.00737(15) 0.3384(3) 0.0230(7) Uani 1 1 d . . . . .
H1 H 0.4249 1.0040 0.4363 0.028 Uiso 1 1 calc R . . . .
C6 C 0.3477(2) 0.88229(19) 0.3283(4) 0.0272(8) Uani 1 1 d . . . . .
H6A H 0.3779 0.8847 0.4394 0.033 Uiso 1 1 calc R . . . .
H6B H 0.2789 0.8901 0.3154 0.033 Uiso 1 1 calc R . . . .
C9 C 0.4337(2) 1.1461(2) 0.3356(3) 0.0231(8) Uani 1 1 d . . . . .
H9 H 0.3882 1.1462 0.3958 0.028 Uiso 1 1 calc R . . . .
C4 C 0.3310(2) 0.73631(19) 0.3534(4) 0.0292(9) Uani 1 1 d . . . . .
H4A H 0.3615 0.7408 0.4642 0.035 Uiso 1 1 calc R . . . .
H4B H 0.2619 0.7408 0.3412 0.035 Uiso 1 1 calc R . . . .
C5 C 0.3642(3) 0.8031(2) 0.2689(5) 0.0388(10) Uani 1 1 d . . . . .
H5A H 0.4327 0.7967 0.2763 0.047 Uiso 1 1 calc R . . . .
H5B H 0.3311 0.8000 0.1591 0.047 Uiso 1 1 calc R . . . .
C10 C 0.4668(2) 1.21594(19) 0.2947(4) 0.0251(8) Uani 1 1 d . . . . .
C8 C 0.4649(2) 1.07553(19) 0.2911(3) 0.0208(8) Uani 1 1 d . . . . .
C3 C 0.3529(3) 0.6569(2) 0.2977(5) 0.0413(10) Uani 1 1 d . . . . .
H3A H 0.4211 0.6543 0.3003 0.050 Uiso 1 1 calc R . . . .
H3B H 0.3174 0.6505 0.1897 0.050 Uiso 1 1 calc R . . . .
C1 C 0.3604(3) 0.5116(2) 0.3477(6) 0.0668(14) Uani 1 1 d . . . . .
H1A H 0.4296 0.5098 0.3731 0.100 Uiso 1 1 calc GR . . . .
H1B H 0.3360 0.5034 0.2372 0.100 Uiso 1 1 calc GR . . . .
H1C H 0.3363 0.4708 0.4043 0.100 Uiso 1 1 calc GR . . . .
O1 O 0.38142(18) 0.94567(14) 0.1098(2) 0.0354(7) Uani 1 1 d . . . . .
C7 C 0.3860(2) 0.94728(19) 0.2482(4) 0.0233(8) Uani 1 1 d . . . . .
C2 C 0.3283(3) 0.5903(2) 0.3915(5) 0.0411(10) Uani 1 1 d . . . . .
H2A H 0.3577 0.6000 0.5013 0.049 Uiso 1 1 calc R . . . .
H2B H 0.2589 0.5891 0.3788 0.049 Uiso 1 1 calc R . . . .

loop_
_atom_site_aniso_label
_atom_site_aniso_U_11
_atom_site_aniso_U_22
_atom_site_aniso_U_33
_atom_site_aniso_U_23
_atom_site_aniso_U_13
_atom_site_aniso_U_12
Br1 0.0414(3) 0.0216(2) 0.0525(3) -0.0083(2) 0.00628(19) 0.00540(19)
N1 0.0349(17) 0.0199(16) 0.0158(15) 0.0023(12) 0.0093(13) 0.0007(14)
C6 0.036(2) 0.023(2) 0.0226(19) 0.0001(16) 0.0077(16) -0.0050(17)
C9 0.0265(19) 0.024(2) 0.0171(18) -0.0002(15) 0.0016(15) 0.0028(16)
C4 0.030(2) 0.023(2) 0.036(2) 0.0031(17) 0.0107(17) -0.0014(17)
C5 0.049(3) 0.026(2) 0.051(2) -0.0001(19) 0.031(2) -0.002(2)
C10 0.031(2) 0.0147(19) 0.028(2) -0.0037(14) 0.0020(16) 0.0023(15)
C8 0.026(2) 0.0173(19) 0.0168(17) 0.0008(14) 0.0009(14) 0.0002(15)
C3 0.047(3) 0.029(2) 0.054(3) 0.000(2) 0.023(2) -0.002(2)
C1 0.081(4) 0.030(3) 0.100(4) -0.005(3) 0.042(3) -0.002(3)
O1 0.0563(18) 0.0320(15) 0.0210(13) -0.0066(12) 0.0156(12) -0.0141(13)
C7 0.0286(19) 0.0199(19) 0.0228(19) -0.0002(15) 0.0091(15) 0.0014(16)
C2 0.048(3) 0.022(2) 0.054(3) 0.0009(19) 0.015(2) -0.003(2)

loop_
_atom_type_symbol
_atom_type_description
_atom_type_scat_dispersion_real
_atom_type_scat_dispersion_imag
_atom_type_scat_source
C C 0.0033 0.0016 'International Tables Vol C Tables 4.2.6.8 and 6.1.1.4'
H H 0.0000 0.0000 'International Tables Vol C Tables 4.2.6.8 and 6.1.1.4'
Br Br -0.2901 2.4595 'International Tables Vol C Tables 4.2.6.8 and 6.1.1.4'
N N 0.0061 0.0033 'International Tables Vol C Tables 4.2.6.8 and 6.1.1.4'
O O 0.0106 0.0060 'International Tables Vol C Tables 4.2.6.8 and 6.1.1.4'

loop_
_geom_angle_atom_site_label_1
_geom_angle_atom_site_label_2
_geom_angle_atom_site_label_3
_geom_angle
_geom_angle_site_symmetry_1
_geom_angle_site_symmetry_3
_geom_angle_publ_flag
C8 N1 H1 116.8 . . ?
C7 N1 H1 116.8 . . ?
C7 N1 C8 126.4(3) . . ?
H6A C6 H6B 107.8 . . ?
C5 C6 H6A 108.9 . . ?
C5 C6 H6B 108.9 . . ?
C5 C6 C7 113.2(3) . . ?
C7 C6 H6A 108.9 . . ?
C7 C6 H6B 108.9 . . ?
C10 C9 H9 119.2 . . ?
C10 C9 C8 121.7(3) . . ?
C8 C9 H9 119.2 . . ?
H4A C4 H4B 107.7 . . ?
C5 C4 H4A 108.9 . . ?
C5 C4 H4B 108.9 . . ?
C3 C4 H4A 108.9 . . ?
C3 C4 H4B 108.9 . . ?
C3 C4 C5 113.5(3) . . ?
C6 C5 C4 114.2(3) . . ?
C6 C5 H5A 108.7 . . ?
C6 C5 H5B 108.7 . . ?
C4 C5 H5A 108.7 . . ?
C4 C5 H5B 108.7 . . ?
H5A C5 H5B 107.6 . . ?
C9 C10 Br1 119.1(2) . . ?
C9 C10 C10 119.28(19) . 2_655 ?
C10 C10 Br1 121.63(10) 2_655 . ?
C9 C8 N1 116.5(3) . . ?
C9 C8 C8 118.99(19) . 2_655 ?
C8 C8 N1 124.45(16) 2_655 . ?
C4 C3 H3A 108.8 . . ?
C4 C3 H3B 108.8 . . ?
C4 C3 C2 113.6(3) . . ?
H3A C3 H3B 107.7 . . ?
C2 C3 H3A 108.8 . . ?
C2 C3 H3B 108.8 . . ?
H1A C1 H1B 109.5 . . ?
H1A C1 H1C 109.5 . . ?
H1B C1 H1C 109.5 . . ?
C2 C1 H1A 109.5 . . ?
C2 C1 H1B 109.5 . . ?
C2 C1 H1C 109.5 . . ?
N1 C7 C6 115.4(3) . . ?
O1 C7 N1 122.6(3) . . ?
O1 C7 C6 122.0(3) . . ?
C3 C2 H2A 108.8 . . ?
C3 C2 H2B 108.8 . . ?
C1 C2 C3 113.7(3) . . ?
C1 C2 H2A 108.8 . . ?
C1 C2 H2B 108.8 . . ?
H2A C2 H2B 107.7 . . ?

loop_
_geom_bond_atom_site_label_1
_geom_bond_atom_site_label_2
_geom_bond_distance
_geom_bond_site_symmetry_2
_geom_bond_publ_flag
Br1 C10 1.889(3) . ?
N1 H1 0.8800 . ?
N1 C8 1.420(4) . ?
N1 C7 1.349(4) . ?
C6 H6A 0.9900 . ?
C6 H6B 0.9900 . ?
C6 C5 1.501(4) . ?
C6 C7 1.506(4) . ?
C9 H9 0.9500 . ?
C9 C10 1.376(4) . ?
C9 C8 1.386(4) . ?
C4 H4A 0.9900 . ?
C4 H4B 0.9900 . ?
C4 C5 1.517(4) . ?
C4 C3 1.513(5) . ?
C5 H5A 0.9900 . ?
C5 H5B 0.9900 . ?
C10 C10 1.396(7) 2_655 ?
C8 C8 1.396(6) 2_655 ?
C3 H3A 0.9900 . ?
C3 H3B 0.9900 . ?
C3 C2 1.514(5) . ?
C1 H1A 0.9800 . ?
C1 H1B 0.9800 . ?
C1 H1C 0.9800 . ?
C1 C2 1.512(5) . ?
O1 C7 1.228(4) . ?
C2 H2A 0.9900 . ?
C2 H2B 0.9900 . ?

loop_
_geom_hbond_atom_site_label_D
_geom_hbond_atom_site_label_H
_geom_hbond_atom_site_label_A
_geom_hbond_distance_DH
_geom_hbond_distance_HA
_geom_hbond_distance_DA
_geom_hbond_angle_DHA
_geom_hbond_site_symmetry_A
N1 H1 O1 0.88 2.01 2.778(3) 144.9 6_576

loop_
_geom_torsion_atom_site_label_1
_geom_torsion_atom_site_label_2
_geom_torsion_atom_site_label_3
_geom_torsion_atom_site_label_4
_geom_torsion
_geom_torsion_site_symmetry_1
_geom_torsion_site_symmetry_2
_geom_torsion_site_symmetry_3
_geom_torsion_site_symmetry_4
_geom_torsion_publ_flag
C4 C3 C2 C1 -173.3(3) . . . . ?
C5 C6 C7 N1 -142.4(3) . . . . ?
C5 C6 C7 O1 38.2(5) . . . . ?
C5 C4 C3 C2 174.5(3) . . . . ?
C10 C9 C8 N1 -179.2(3) . . . . ?
C10 C9 C8 C8 3.0(5) . . . 2_655 ?
C8 N1 C7 C6 -179.6(3) . . . . ?
C8 N1 C7 O1 -0.2(5) . . . . ?
C8 C9 C10 Br1 -179.0(2) . . . . ?
C8 C9 C10 C10 0.4(6) . . . 2_655 ?
C3 C4 C5 C6 -176.9(3) . . . . ?
C7 N1 C8 C9 129.5(3) . . . . ?
C7 N1 C8 C8 -52.9(6) . . . 2_655 ?
C7 C6 C5 C4 176.9(3) . . . . ?
